data_7248533
loop_
_publ_author_name
'Tian, Fanyu'
'Xia, Mengyuan'
'Wang, Hao'
'Zhang, Bingrui'
'Ding, Zhenfeng'
'Rong, Xiaoyi'
'Zhu, Bingqing'
'Mei, Xuefeng'

_publ_section_title
;
 New solid forms of tetrahydrocurcumin with improved solubility
;
_journal_issue 24
_journal_name_full CrystEngComm
_journal_page_first 3232
_journal_page_last 3239
_journal_paper_doi 10.1039/D4CE00259H
_journal_volume 26
_journal_year 2024
_chemical_formula_moiety '0.5(C42 H48 O12), C10 H8 N2'
_chemical_formula_sum 'C31 H32 N2 O6'
_chemical_formula_weight 528.58
_space_group_crystal_system monoclinic
_space_group_IT_number 5
_space_group_name_Hall 'C 2y'
_space_group_name_H-M_alt 'C 1 2 1'
_atom_sites_solution_hydrogens geom
_atom_sites_solution_primary iterative
_audit_creation_date 2024-02-21
_audit_creation_method
;
Olex2 1.2
(compiled 2018.05.29 svn.r3508 for OlexSys, GUI svn.r5506)
;
_audit_update_record
;
2024-02-21 deposited with the CCDC.	2024-04-24 downloaded from the CCDC.
;
_cell_angle_alpha 90
_cell_angle_beta 101.980(12)
_cell_angle_gamma 90
_cell_formula_units_Z 2
_cell_length_a 13.421(5)
_cell_length_b 6.843(3)
_cell_length_c 14.762(4)
_cell_measurement_reflns_used 1179
_cell_measurement_temperature 170
_cell_measurement_theta_max 23.31
_cell_measurement_theta_min 2.82
_cell_volume 1326.2(8)
_computing_cell_refinement 'SAINT V8.40A (?, 2016)'
_computing_data_reduction 'SAINT V8.40A (?, 2016)'
_computing_molecular_graphics 'Olex2 (Dolomanov et al., 2009)'
_computing_publication_material 'Olex2 (Dolomanov et al., 2009)'
_computing_structure_refinement 'ShelXL (Sheldrick, 2015)'
_computing_structure_solution 'olex2.solve (Bourhis et al., 2015)'
_diffrn_ambient_temperature 170.0
_diffrn_measured_fraction_theta_full 0.997
_diffrn_measured_fraction_theta_max 0.991
_diffrn_measurement_device_type 'Bruker APEX-II CCD'
_diffrn_measurement_method '\f and \w scans'
_diffrn_radiation_type MoK\a
_diffrn_radiation_wavelength 0.71073
_diffrn_reflns_av_R_equivalents 0.0545
_diffrn_reflns_av_unetI/netI 0.0823
_diffrn_reflns_Laue_measured_fraction_full 0.997
_diffrn_reflns_Laue_measured_fraction_max 0.991
_diffrn_reflns_limit_h_max 16
_diffrn_reflns_limit_h_min -14
_diffrn_reflns_limit_k_max 8
_diffrn_reflns_limit_k_min -7
_diffrn_reflns_limit_l_max 18
_diffrn_reflns_limit_l_min -18
_diffrn_reflns_number 5043
_diffrn_reflns_point_group_measured_fraction_full 0.897
_diffrn_reflns_point_group_measured_fraction_max 0.873
_diffrn_reflns_theta_full 25.242
_diffrn_reflns_theta_max 26.363
_diffrn_reflns_theta_min 2.821
_diffrn_standards_number 0
_exptl_absorpt_coefficient_mu 0.092
_exptl_absorpt_correction_T_max 0.7454
_exptl_absorpt_correction_T_min 0.6474
_exptl_absorpt_correction_type none
_exptl_absorpt_process_details
;
SADABS-2016/2 (Bruker,2016/2) was used for absorption correction.
wR2(int) was 0.0719 before and 0.0610 after correction.
The Ratio of minimum to maximum transmission is 0.8685.
The \l/2 correction factor is Not present.
;
_exptl_crystal_colour colourless
_exptl_crystal_colour_primary colourless
_exptl_crystal_density_diffrn 1.324
_exptl_crystal_description block
_exptl_crystal_F_000 560
_exptl_crystal_size_max 0.08
_exptl_crystal_size_mid 0.05
_exptl_crystal_size_min 0.04
_refine_diff_density_max 0.460
_refine_diff_density_min -0.379
_refine_diff_density_rms 0.065
_refine_ls_abs_structure_details
;
 Refined as an inversion twin.
;
_refine_ls_abs_structure_Flack -1(4)
_refine_ls_extinction_method none
_refine_ls_goodness_of_fit_ref 1.063
_refine_ls_hydrogen_treatment constr
_refine_ls_matrix_type full
_refine_ls_number_parameters 276
_refine_ls_number_reflns 2378
_refine_ls_number_restraints 705
_refine_ls_restrained_S_all 0.961
_refine_ls_R_factor_all 0.1214
_refine_ls_R_factor_gt 0.0719
_refine_ls_shift/su_max 0.000
_refine_ls_shift/su_mean 0.000
_refine_ls_structure_factor_coef Fsqd
_refine_ls_weighting_details 'w=1/[\s^2^(Fo^2^)+(0.0815P)^2^+2.1188P] where P=(Fo^2^+2Fc^2^)/3'
_refine_ls_weighting_scheme calc
_refine_ls_wR_factor_gt 0.1621
_refine_ls_wR_factor_ref 0.1985
_reflns_Friedel_coverage 0.619
_reflns_Friedel_fraction_full 0.777
_reflns_Friedel_fraction_max 0.732
_reflns_number_gt 1550
_reflns_number_total 2378
_reflns_threshold_expression 'I > 2\s(I)'
_cod_data_source_file d4ce00259h2.cif
_cod_data_source_block mo_2022905_0m
_cod_depositor_comments 'Adding full bibliography for 7248532--7248536.cif.'
_cod_database_code 7248533
_shelx_shelxl_version_number 2018/3
_shelx_space_group_comment
;
The symmetry employed for this shelxl refinement is uniquely defined
by the following loop, which should always be used as a source of
symmetry information in preference to the above space-group names.
They are only intended as comments.
;
_shelx_estimated_absorpt_t_max 0.996
_shelx_estimated_absorpt_t_min 0.993
_olex2_refinement_description
;
1. Twinned data refinement
 Scales: 2(4)
 -1(4)
2. Fixed Uiso
 At 1.2 times of:
  All C(H) groups, All C(H,H) groups
 At 1.5 times of:
  All C(H,H,H) groups, All O(H) groups
3. Rigid bond restraints
 All non-hydrogen atoms
 with sigma for 1-2 distances of 0.01 and sigma for 1-3 distances of 0.01
4. Uiso/Uaniso restraints and constraints
All non-hydrogen atoms have similar U: within 2A with sigma of 0.04 and sigma
for terminal atoms of 0.08
Uanis(C7) \\sim Ueq, Uanis(C6) \\sim Ueq, Uanis(C5) \\sim Ueq, Uanis(O2) \\sim
Ueq, Uanis(C21) \\sim Ueq, Uanis(O5) \\sim Ueq, Uanis(C18) \\sim Ueq, Uanis(O6)
\\sim Ueq, Uanis(C17) \\sim Ueq, Uanis(C16) \\sim Ueq, Uanis(C15) \\sim Ueq,
Uanis(C20) \\sim Ueq, Uanis(C19) \\sim Ueq, Uanis(C3) \\sim Ueq, Uanis(C2)
\\sim Ueq, Uanis(C1) \\sim Ueq, Uanis(C8) \\sim Ueq, Uanis(C9) \\sim Ueq,
Uanis(C10) \\sim Ueq, Uanis(O3) \\sim Ueq, Uanis(C14) \\sim Ueq, Uanis(C11)
\\sim Ueq, Uanis(O4) \\sim Ueq, Uanis(C12) \\sim Ueq, Uanis(C13) \\sim Ueq,
Uanis(C26) \\sim Ueq, Uanis(N1) \\sim Ueq, Uanis(C22) \\sim Ueq, Uanis(C23)
\\sim Ueq, Uanis(C24) \\sim Ueq, Uanis(C25) \\sim Ueq: with sigma of 0.005 and
sigma for terminal atoms of 0.01
Uanis(O2) \\sim Ueq, Uanis(O1) \\sim Ueq: with sigma of 0.001 and sigma for
terminal atoms of 0.002
5. Rigid body (RIGU) restrains
 All non-hydrogen atoms
 with sigma for 1-2 distances of 0.004 and sigma for 1-3 distances of 0.004
6. Others
 Fixed Sof: O1(0.5) H1(0.5) O2(0.5) O4(0.5) H4(0.5) O6(0.5) H6(0.5) O3(0.5)
 O5(0.5) C11(0.5) C3(0.5) C5(0.5) C13(0.5) H13(0.5) C20(0.5) H20(0.5) C19(0.5)
 H19(0.5) C18(0.5) C17(0.5) C16(0.5) H16(0.5) C15(0.5) C12(0.5) H12(0.5)
 C10(0.5) C9(0.5) H9(0.5) C2(0.5) H2a(0.5) H2b(0.5) C6(0.5) H6a(0.5) H6b(0.5)
 C8(0.5) H4a(0.5) C1(0.5) H1a(0.5) H1b(0.5) C7(0.5) H7a(0.5) H7b(0.5) C14(0.5)
 H14a(0.5) H14b(0.5) H14c(0.5) C21(0.5) H21a(0.5) H21b(0.5) H21c(0.5)
7.a Secondary CH2 refined with riding coordinates:
 C2(H2a,H2b), C6(H6a,H6b), C1(H1a,H1b), C7(H7a,H7b)
7.b Aromatic/amide H refined with riding coordinates:
 C13(H13), C20(H20), C19(H19), C16(H16), C12(H12), C25(H25), C26(H26),
 C22(H22), C23(H23), C9(H9), C4(H4a)
7.c Fitted hexagon refined as free rotating group:
 C20(C19,C18,C17,C16,C15), C25(C26,N1,C22,C23,C24)
7.d Idealised Me refined as rotating group:
 C14(H14a,H14b,H14c), C21(H21a,H21b,H21c)
7.e Idealised tetrahedral OH refined as rotating group:
 O1(H1), O4(H4), O6(H6)
;
_olex2_submission_special_instructions 'No special instructions were received'

loop_
_space_group_symop_operation_xyz
'x, y, z'
'-x, y, -z'
'x+1/2, y+1/2, z'
'-x+1/2, y+1/2, -z'

loop_
_atom_site_label
_atom_site_type_symbol
_atom_site_fract_x
_atom_site_fract_y
_atom_site_fract_z
_atom_site_U_iso_or_equiv
_atom_site_adp_type
_atom_site_occupancy
_atom_site_site_symmetry_order
_atom_site_calc_flag
_atom_site_refinement_flags_posn
_atom_site_refinement_flags_adp
_atom_site_refinement_flags_occupancy
_atom_site_disorder_assembly
_atom_site_disorder_group
O1 O 0.5876(12) 0.543(3) 0.5452(10) 0.035(4) Uani 0.5 1 d . U . A -1
H1 H 0.531353 0.499839 0.516220 0.053 Uiso 0.5 1 calc GR . . A -1
O2 O 0.4209(12) 0.554(3) 0.4352(9) 0.034(3) Uani 0.5 1 d . U . B -1
O4 O 1.032(3) 1.353(6) 0.8383(19) 0.035(5) Uani 0.5 1 d . U . A -1
H4 H 1.091700 1.324416 0.832620 0.052 Uiso 0.5 1 calc GR . . A -1
O6 O -0.041(3) 1.368(6) 0.1811(19) 0.039(6) Uani 0.5 1 d . U . B -1
H6 H -0.082163 1.283893 0.154168 0.059 Uiso 0.5 1 calc GR . . B -1
O3 O 1.0641(18) 1.000(4) 0.7646(11) 0.034(4) Uani 0.5 1 d . U . A -1
O5 O -0.0610(19) 0.996(4) 0.2124(12) 0.038(4) Uani 0.5 1 d . U . B -1
C11 C 0.9615(19) 1.273(4) 0.764(2) 0.034(5) Uani 0.5 1 d . U . A -1
C3 C 0.579(3) 0.747(4) 0.562(2) 0.034(4) Uani 0.5 1 d . U . A -1
C5 C 0.417(3) 0.720(4) 0.450(2) 0.028(4) Uani 0.5 1 d . U . B -1
C13 C 0.7962(16) 1.270(3) 0.6619(15) 0.031(4) Uani 0.5 1 d . U . A -1
H13 H 0.737378 1.341983 0.633303 0.038 Uiso 0.5 1 calc R . . A -1
C20 C 0.2085(14) 1.304(2) 0.3241(13) 0.033(5) Uani 0.5 1 d . U . B -1
H20 H 0.269860 1.375579 0.343421 0.039 Uiso 0.5 1 calc R . . B -1
C19 C 0.1281(18) 1.385(3) 0.2606(15) 0.036(5) Uani 0.5 1 d G U . B -1
H19 H 0.134488 1.512387 0.236566 0.043 Uiso 0.5 1 calc R . . B -1
C18 C 0.0383(17) 1.281(4) 0.232(2) 0.035(5) Uani 0.5 1 d G U . B -1
C17 C 0.0289(15) 1.095(4) 0.2674(19) 0.034(5) Uani 0.5 1 d G U . B -1
C16 C 0.1093(16) 1.013(2) 0.3308(14) 0.032(4) Uani 0.5 1 d G U . B -1
H16 H 0.102844 0.886175 0.354862 0.038 Uiso 0.5 1 calc R . . B -1
C15 C 0.1991(14) 1.118(2) 0.3592(14) 0.029(4) Uani 0.5 1 d G U . B -1
C12 C 0.8714(19) 1.362(3) 0.7250(16) 0.032(4) Uani 0.5 1 d . U . A -1
H12 H 0.860412 1.493221 0.742222 0.039 Uiso 0.5 1 calc R . . A -1
C10 C 0.9699(17) 1.072(4) 0.740(2) 0.033(4) Uani 0.5 1 d . U . A -1
C25 C 0.4037(3) 0.4374(6) 0.9287(3) 0.0431(17) Uani 1 1 d . U . . .
H25 H 0.444821 0.550540 0.929233 0.052 Uiso 1 1 calc R . . . .
C26 C 0.3023(3) 0.4403(7) 0.8823(3) 0.0498(18) Uani 1 1 d G U . . .
H26 H 0.274250 0.555440 0.851103 0.060 Uiso 1 1 calc R . . . .
N1 N 0.2421(2) 0.2748(8) 0.8815(3) 0.0432(14) Uani 1 1 d G U . . .
C22 C 0.2833(3) 0.1064(7) 0.9271(3) 0.0474(18) Uani 1 1 d G U . . .
H22 H 0.242099 -0.006723 0.926561 0.057 Uiso 1 1 calc R . . . .
C23 C 0.3846(3) 0.1035(7) 0.9735(3) 0.0444(17) Uani 1 1 d G U . . .
H23 H 0.412670 -0.011628 1.004692 0.053 Uiso 1 1 calc R . . . .
C24 C 0.4448(2) 0.2690(7) 0.9743(3) 0.0338(14) Uani 1 1 d G U . . .
C9 C 0.8948(18) 0.978(3) 0.6810(15) 0.034(4) Uani 0.5 1 d . U . A -1
H9 H 0.902791 0.843969 0.667143 0.041 Uiso 0.5 1 calc R . . A -1
C2 C 0.6740(18) 0.822(4) 0.6097(14) 0.038(5) Uani 0.5 1 d . U . A -1
H2A H 0.726763 0.722430 0.606896 0.046 Uiso 0.5 1 calc R . . A -1
H2B H 0.670456 0.837672 0.675596 0.046 Uiso 0.5 1 calc R . . A -1
C6 C 0.3396(17) 0.851(4) 0.3733(13) 0.034(4) Uani 0.5 1 d . U . B -1
H6A H 0.378484 0.932908 0.337422 0.041 Uiso 0.5 1 calc R . . B -1
H6B H 0.293086 0.765504 0.329839 0.041 Uiso 0.5 1 calc R . . B -1
C8 C 0.8043(17) 1.078(3) 0.6396(16) 0.034(4) Uani 0.5 1 d . U . A -1
C4 C 0.500000 0.8310(16) 0.500000 0.051(3) Uani 1 2 d S TU P . .
H4A H 0.500759 0.968264 0.490507 0.062 Uiso 0.5 1 calc R . . A .
C1 C 0.711(2) 1.024(3) 0.5746(19) 0.037(5) Uani 0.5 1 d . U . A -1
H1A H 0.724901 1.009778 0.511464 0.044 Uiso 0.5 1 calc R . . A -1
H1B H 0.658868 1.126549 0.573062 0.044 Uiso 0.5 1 calc R . . A -1
C7 C 0.279(2) 0.980(3) 0.4271(19) 0.039(5) Uani 0.5 1 d . U . B -1
H7A H 0.327056 1.062773 0.471059 0.047 Uiso 0.5 1 calc R . . B -1
H7B H 0.242022 0.896063 0.463517 0.047 Uiso 0.5 1 calc R . . B -1
C14 C 1.070(2) 0.797(4) 0.7483(16) 0.035(4) Uani 0.5 1 d . U . A -1
H14A H 1.066858 0.773773 0.682210 0.053 Uiso 0.5 1 calc GR . . A -1
H14B H 1.013032 0.729941 0.767177 0.053 Uiso 0.5 1 calc GR . . A -1
H14C H 1.134480 0.745504 0.784216 0.053 Uiso 0.5 1 calc GR . . A -1
C21 C -0.072(3) 0.786(5) 0.2235(17) 0.054(7) Uani 0.5 1 d . U . B -1
H21A H -0.022370 0.717514 0.194697 0.081 Uiso 0.5 1 calc GR . . B -1
H21B H -0.140949 0.746290 0.193613 0.081 Uiso 0.5 1 calc GR . . B -1
H21C H -0.059478 0.754277 0.289545 0.081 Uiso 0.5 1 calc GR . . B -1

loop_
_atom_site_aniso_label
_atom_site_aniso_U_11
_atom_site_aniso_U_22
_atom_site_aniso_U_33
_atom_site_aniso_U_23
_atom_site_aniso_U_13
_atom_site_aniso_U_12
O1 0.035(4) 0.035(4) 0.036(4) 0.000(3) 0.005(3) 0.002(2)
O2 0.033(4) 0.035(4) 0.033(4) 0.000(3) 0.006(3) -0.001(2)
O4 0.024(7) 0.045(9) 0.032(9) 0.004(8) -0.001(6) 0.000(6)
O6 0.033(8) 0.045(8) 0.036(10) -0.009(8) 0.000(7) 0.009(6)
O3 0.030(5) 0.038(5) 0.033(6) 0.000(5) 0.004(5) 0.003(4)
O5 0.032(5) 0.042(5) 0.038(7) -0.005(6) 0.006(5) -0.005(4)
C11 0.027(6) 0.037(6) 0.034(7) 0.001(5) 0.001(4) 0.001(4)
C3 0.028(5) 0.036(6) 0.038(7) -0.002(5) 0.003(5) 0.001(5)
C5 0.023(5) 0.032(5) 0.030(6) 0.008(5) 0.006(4) -0.002(4)
C13 0.028(6) 0.036(6) 0.029(6) -0.003(5) 0.003(4) 0.000(4)
C20 0.027(6) 0.038(6) 0.032(7) 0.001(5) 0.003(4) -0.002(4)
C19 0.032(6) 0.037(7) 0.037(7) 0.003(5) 0.003(5) -0.002(4)
C18 0.028(6) 0.040(6) 0.036(7) -0.002(5) 0.002(5) -0.001(4)
C17 0.027(6) 0.037(6) 0.036(7) -0.006(5) 0.005(4) 0.001(4)
C16 0.029(5) 0.033(7) 0.034(7) -0.003(5) 0.007(4) -0.002(5)
C15 0.025(5) 0.031(6) 0.032(6) -0.003(5) 0.005(4) -0.001(4)
C12 0.028(6) 0.033(6) 0.035(7) -0.005(5) 0.002(4) 0.002(4)
C10 0.029(5) 0.034(6) 0.035(7) 0.005(5) 0.003(4) 0.002(4)
C25 0.029(3) 0.053(4) 0.044(3) 0.002(3) 0.001(3) 0.000(3)
C26 0.037(3) 0.058(4) 0.050(4) 0.003(3) -0.003(3) 0.002(3)
N1 0.026(2) 0.063(3) 0.038(3) -0.001(3) 0.001(2) 0.001(2)
C22 0.034(3) 0.053(4) 0.050(3) 0.001(3) -0.002(3) -0.008(3)
C23 0.032(3) 0.054(4) 0.041(3) 0.006(3) -0.004(3) -0.004(3)
C24 0.026(3) 0.047(3) 0.025(3) 0.001(3) 0.000(2) 0.001(3)
C9 0.033(5) 0.030(6) 0.038(7) 0.003(5) 0.005(4) -0.002(4)
C2 0.035(6) 0.038(6) 0.040(7) -0.005(5) 0.001(5) -0.002(5)
C6 0.028(6) 0.035(6) 0.034(6) 0.003(5) -0.002(4) -0.002(5)
C8 0.030(6) 0.032(6) 0.038(6) 0.000(5) 0.005(4) -0.002(4)
C4 0.040(5) 0.032(6) 0.069(6) 0.000 -0.019(4) 0.000
C1 0.037(6) 0.037(7) 0.036(6) -0.002(5) 0.004(4) -0.004(5)
C7 0.036(6) 0.041(7) 0.037(6) 0.002(5) 0.001(4) 0.003(5)
C14 0.022(6) 0.038(6) 0.043(10) 0.010(8) 0.001(7) 0.009(6)
C21 0.061(11) 0.053(7) 0.049(13) -0.004(9) 0.011(9) -0.020(8)

loop_
_atom_type_symbol
_atom_type_description
_atom_type_scat_dispersion_real
_atom_type_scat_dispersion_imag
_atom_type_scat_source
C C 0.0033 0.0016 'International Tables Vol C Tables 4.2.6.8 and 6.1.1.4'
H H 0.0000 0.0000 'International Tables Vol C Tables 4.2.6.8 and 6.1.1.4'
N N 0.0061 0.0033 'International Tables Vol C Tables 4.2.6.8 and 6.1.1.4'
O O 0.0106 0.0060 'International Tables Vol C Tables 4.2.6.8 and 6.1.1.4'

loop_
_geom_angle_atom_site_label_1
_geom_angle_atom_site_label_2
_geom_angle_atom_site_label_3
_geom_angle
_geom_angle_site_symmetry_1
_geom_angle_site_symmetry_3
_geom_angle_publ_flag
C3 O1 H1 109.5 . . ?
C11 O4 H4 109.5 . . ?
C18 O6 H6 109.5 . . ?
C10 O3 C14 114(2) . . ?
C21 O5 C17 119(2) . . ?
O4 C11 C10 119(2) . . ?
C12 C11 O4 123(2) . . ?
C12 C11 C10 115.8(12) . . ?
C2 C3 O1 110(3) . . ?
C4 C3 O1 112(2) . . ?
C4 C3 C2 132(3) . . ?
O2 C5 C6 117(2) . . ?
O2 C5 C4 124(3) . . ?
C4 C5 C6 112.7(19) . . ?
C12 C13 H13 119.3 . . ?
C8 C13 H13 119.3 . . ?
C8 C13 C12 121.3(13) . . ?
C19 C20 H20 120.0 . . ?
C19 C20 C15 120.0 . . ?
C15 C20 H20 120.0 . . ?
C20 C19 H19 120.0 . . ?
C20 C19 C18 120.0 . . ?
C18 C19 H19 120.0 . . ?
O6 C18 C19 119(2) . . ?
O6 C18 C17 120(2) . . ?
C19 C18 C17 120.0 . . ?
C18 C17 O5 110.0(16) . . ?
C16 C17 O5 128.4(17) . . ?
C16 C17 C18 120.0 . . ?
C17 C16 H16 120.0 . . ?
C17 C16 C15 120.0 . . ?
C15 C16 H16 120.0 . . ?
C20 C15 C7 131.8(15) . . ?
C16 C15 C20 120.0 . . ?
C16 C15 C7 108.1(15) . . ?
C11 C12 C13 122.6(15) . . ?
C11 C12 H12 118.7 . . ?
C13 C12 H12 118.7 . . ?
O3 C10 C11 114(2) . . ?
O3 C10 C9 122(2) . . ?
C9 C10 C11 122.1(12) . . ?
C26 C25 H25 120.0 . . ?
C26 C25 C24 120.0 . . ?
C24 C25 H25 120.0 . . ?
C25 C26 H26 120.0 . . ?
N1 C26 C25 120.0 . . ?
N1 C26 H26 120.0 . . ?
C22 N1 C26 120.0 . . ?
N1 C22 H22 120.0 . . ?
N1 C22 C23 120.0 . . ?
C23 C22 H22 120.0 . . ?
C22 C23 H23 120.0 . . ?
C24 C23 C22 120.0 . . ?
C24 C23 H23 120.0 . . ?
C25 C24 C24 119.35(18) . 2_657 ?
C23 C24 C25 120.0 . . ?
C23 C24 C24 120.64(18) . 2_657 ?
C10 C9 H9 119.8 . . ?
C10 C9 C8 120.3(15) . . ?
C8 C9 H9 119.8 . . ?
C3 C2 H2A 107.9 . . ?
C3 C2 H2B 107.9 . . ?
C3 C2 C1 118(2) . . ?
H2A C2 H2B 107.2 . . ?
C1 C2 H2A 107.9 . . ?
C1 C2 H2B 107.9 . . ?
C5 C6 H6A 110.4 . . ?
C5 C6 H6B 110.4 . . ?
H6A C6 H6B 108.6 . . ?
C7 C6 C5 106.8(19) . . ?
C7 C6 H6A 110.4 . . ?
C7 C6 H6B 110.4 . . ?
C13 C8 C9 117.7(12) . . ?
C13 C8 C1 107.5(18) . . ?
C9 C8 C1 135(2) . . ?
C3 C4 C5 122.5(10) . . ?
C3 C4 H4A 110.2(12) . 2_656 ?
C3 C4 H4A 118.8 . . ?
C5 C4 H4A 118.8 . . ?
C5 C4 H4A 125.0(13) . 2_656 ?
H4A C4 H4A 17.3 . 2_656 ?
C2 C1 H1A 110.4 . . ?
C2 C1 H1B 110.4 . . ?
C8 C1 C2 107(2) . . ?
C8 C1 H1A 110.4 . . ?
C8 C1 H1B 110.4 . . ?
H1A C1 H1B 108.6 . . ?
C15 C7 H7A 109.3 . . ?
C15 C7 H7B 109.3 . . ?
C6 C7 C15 112(2) . . ?
C6 C7 H7A 109.3 . . ?
C6 C7 H7B 109.3 . . ?
H7A C7 H7B 107.9 . . ?
O3 C14 H14A 109.5 . . ?
O3 C14 H14B 109.5 . . ?
O3 C14 H14C 109.5 . . ?
H14A C14 H14B 109.5 . . ?
H14A C14 H14C 109.5 . . ?
H14B C14 H14C 109.5 . . ?
O5 C21 H21A 109.5 . . ?
O5 C21 H21B 109.5 . . ?
O5 C21 H21C 109.5 . . ?
H21A C21 H21B 109.5 . . ?
H21A C21 H21C 109.5 . . ?
H21B C21 H21C 109.5 . . ?

loop_
_geom_bond_atom_site_label_1
_geom_bond_atom_site_label_2
_geom_bond_distance
_geom_bond_site_symmetry_2
_geom_bond_publ_flag
O1 H1 0.8400 . ?
O1 C3 1.43(3) . ?
O2 C5 1.16(3) . ?
O4 H4 0.8400 . ?
O4 C11 1.41(4) . ?
O6 H6 0.8400 . ?
O6 C18 1.31(4) . ?
O3 C10 1.33(3) . ?
O3 C14 1.42(4) . ?
O5 C17 1.47(3) . ?
O5 C21 1.45(4) . ?
C11 C12 1.371(17) . ?
C11 C10 1.43(2) . ?
C3 C2 1.42(4) . ?
C3 C4 1.37(3) . ?
C5 C6 1.63(4) . ?
C5 C4 1.42(3) . ?
C13 H13 0.9500 . ?
C13 C12 1.375(19) . ?
C13 C8 1.37(2) . ?
C20 H20 0.9500 . ?
C20 C19 1.3900 . ?
C20 C15 1.3900 . ?
C19 H19 0.9500 . ?
C19 C18 1.3900 . ?
C18 C17 1.3900 . ?
C17 C16 1.3900 . ?
C16 H16 0.9500 . ?
C16 C15 1.3900 . ?
C15 C7 1.61(3) . ?
C12 H12 0.9500 . ?
C10 C9 1.356(18) . ?
C25 H25 0.9500 . ?
C25 C26 1.3900 . ?
C25 C24 1.3900 . ?
C26 H26 0.9500 . ?
C26 N1 1.3900 . ?
N1 C22 1.3900 . ?
C22 H22 0.9500 . ?
C22 C23 1.3900 . ?
C23 H23 0.9500 . ?
C23 C24 1.3900 . ?
C24 C24 1.518(5) 2_657 ?
C9 H9 0.9500 . ?
C9 C8 1.416(19) . ?
C2 H2A 0.9900 . ?
C2 H2B 0.9900 . ?
C2 C1 1.60(3) . ?
C6 H6A 0.9900 . ?
C6 H6B 0.9900 . ?
C6 C7 1.53(4) . ?
C8 C1 1.45(3) . ?
C4 H4A 0.9500 2_656 ?
C4 H4A 0.9500 . ?
C1 H1A 0.9900 . ?
C1 H1B 0.9900 . ?
C7 H7A 0.9900 . ?
C7 H7B 0.9900 . ?
C14 H14A 0.9800 . ?
C14 H14B 0.9800 . ?
C14 H14C 0.9800 . ?
C21 H21A 0.9800 . ?
C21 H21B 0.9800 . ?
C21 H21C 0.9800 . ?

loop_
_twin_individual_id
_twin_individual_mass_fraction_refined
1 2(4)
2 -1(4)
